data_7217216
loop_
_publ_author_name
'Nagarajan, Kalaivanan'
'Rajagopal, Shinaj K.'
'Hariharan, Mahesh'

_publ_section_title
;
 C--H&#x22EF;H--C and C--H&#x22EF;\p contacts aid transformation of
 dimeric to monomeric anthracene in the solid state
;
_journal_issue 38
_journal_name_full CrystEngComm
_journal_page_first 8946
_journal_paper_doi 10.1039/C4CE01278J
_journal_volume 16
_journal_year 2014
_chemical_formula_moiety 'C30 H18'
_chemical_formula_sum 'C30 H18'
_chemical_formula_weight 378.44
_chemical_melting_point 250
_chemical_name_systematic 1-(anthracen-9-yl)pyrene
_space_group_IT_number 45
_symmetry_cell_setting orthorhombic
_symmetry_space_group_name_Hall 'I 2 -2c'
_symmetry_space_group_name_H-M 'I b a 2'
_atom_sites_solution_hydrogens geom
_atom_sites_solution_primary direct
_atom_sites_solution_secondary difmap
_audit_creation_method SHELXL-97
_cell_angle_alpha 90.00
_cell_angle_beta 90.00
_cell_angle_gamma 90.00
_cell_formula_units_Z 8
_cell_length_a 17.0600(14)
_cell_length_b 29.727(3)
_cell_length_c 7.9426(6)
_cell_measurement_reflns_used 1652
_cell_measurement_temperature 296(2)
_cell_measurement_theta_max 28.10
_cell_measurement_theta_min 2.38
_cell_volume 4028.0(6)
_computing_cell_refinement 'Bruker SAINT'
_computing_data_collection 'Bruker APEX2'
_computing_data_reduction 'Bruker SAINT'
_computing_molecular_graphics 'Bruker SHELXTL'
_computing_publication_material 'Bruker SHELXTL'
_computing_structure_refinement 'SHELXL-97 (Sheldrick, 2008)'
_computing_structure_solution 'SHELXS-97 (Sheldrick, 2008)'
_diffrn_ambient_temperature 296(2)
_diffrn_measured_fraction_theta_full 0.998
_diffrn_measured_fraction_theta_max 0.998
_diffrn_measurement_device_type 'Bruker APEX-II CCD'
_diffrn_measurement_method '\f and \w scans'
_diffrn_radiation_monochromator graphite
_diffrn_radiation_source 'fine-focus sealed tube'
_diffrn_radiation_type MoK\a
_diffrn_radiation_wavelength 0.71073
_diffrn_reflns_av_R_equivalents 0.0441
_diffrn_reflns_av_sigmaI/netI 0.0794
_diffrn_reflns_limit_h_max 20
_diffrn_reflns_limit_h_min -20
_diffrn_reflns_limit_k_max 35
_diffrn_reflns_limit_k_min -35
_diffrn_reflns_limit_l_max 9
_diffrn_reflns_limit_l_min -9
_diffrn_reflns_number 8360
_diffrn_reflns_theta_full 25.00
_diffrn_reflns_theta_max 25.00
_diffrn_reflns_theta_min 1.37
_diffrn_standards_number 0
_exptl_absorpt_coefficient_mu 0.071
_exptl_absorpt_correction_T_max 0.9930
_exptl_absorpt_correction_T_min 0.9860
_exptl_absorpt_correction_type multi-scan
_exptl_absorpt_process_details SADABS
_exptl_crystal_colour colourless
_exptl_crystal_density_diffrn 1.248
_exptl_crystal_density_meas 1.247
_exptl_crystal_density_method 'not measured'
_exptl_crystal_description block
_exptl_crystal_F_000 1584
_exptl_crystal_preparation Luminescent
_exptl_crystal_recrystallization_method 'Re-crystallisation from solvent: Ethyl acetate and dichloromethane'
_exptl_crystal_size_max 0.20
_exptl_crystal_size_mid 0.15
_exptl_crystal_size_min 0.10
_refine_diff_density_max 0.261
_refine_diff_density_min -0.288
_refine_diff_density_rms 0.107
_refine_ls_abs_structure_details 'Flack H D (1983), Acta Cryst. A39, 876-881'
_refine_ls_abs_structure_Flack 10(10)
_refine_ls_extinction_method none
_refine_ls_goodness_of_fit_ref 1.022
_refine_ls_hydrogen_treatment constr
_refine_ls_matrix_type full
_refine_ls_number_parameters 271
_refine_ls_number_reflns 3455
_refine_ls_number_restraints 1
_refine_ls_restrained_S_all 1.022
_refine_ls_R_factor_all 0.1139
_refine_ls_R_factor_gt 0.0477
_refine_ls_shift/su_max 0.024
_refine_ls_shift/su_mean 0.003
_refine_ls_structure_factor_coef Fsqd
_refine_ls_weighting_details 'calc w=1/[\s^2^(Fo^2^)+(0.0859P)^2^+0.0000P] where P=(Fo^2^+2Fc^2^)/3'
_refine_ls_weighting_scheme calc
_refine_ls_wR_factor_gt 0.1091
_refine_ls_wR_factor_ref 0.1690
_reflns_number_gt 1986
_reflns_number_total 3455
_reflns_threshold_expression >2\s(I)
_cod_data_source_file c4ce01278j2.cif
_cod_data_source_block orthoi
_cod_depositor_comments
;
The following automatic conversions were performed:

'_symmetry_cell_setting' value 'Orthorhombic' changed to
'orthorhombic' according to
/usr/data/users/saulius/crontab/automatic-downloads/rss-feeds/RSC/lib/dictionaries/cif_core.dic
dictionary named 'cif_core.dic' version 2.4.2 from 2011-04-26.

Automatic conversion script
Id: cif_fix_values 2281 2013-09-26 08:29:07Z andrius 

 Adding full bibliography for 7217216--7217217.cif.
;
_cod_original_sg_symbol_H-M 'Iba2 '
_cod_database_code 7217216

loop_
_symmetry_equiv_pos_as_xyz
'x, y, z'
'-x, -y, z'
'-x, y, z+1/2'
'x, -y, z+1/2'
'x+1/2, y+1/2, z+1/2'
'-x+1/2, -y+1/2, z+1/2'
'-x+1/2, y+1/2, z+1'
'x+1/2, -y+1/2, z+1'

loop_
_atom_site_label
_atom_site_type_symbol
_atom_site_fract_x
_atom_site_fract_y
_atom_site_fract_z
_atom_site_U_iso_or_equiv
_atom_site_adp_type
_atom_site_occupancy
_atom_site_symmetry_multiplicity
_atom_site_calc_flag
_atom_site_refinement_flags
C1 C 0.9084(2) 0.08384(13) -0.0649(5) 0.0535(10) Uani 1 1 d .
H1 H 0.9336 0.1038 0.0073 0.064 Uiso 1 1 calc R
C2 C 0.9501(2) 0.06292(15) -0.1895(6) 0.0691(13) Uani 1 1 d .
H2 H 1.0036 0.0683 -0.1994 0.083 Uiso 1 1 calc R
C3 C 0.9131(3) 0.03351(17) -0.3025(6) 0.0707(14) Uani 1 1 d .
H3 H 0.9421 0.0199 -0.3875 0.085 Uiso 1 1 calc R
C4 C 0.8367(3) 0.02492(14) -0.2890(5) 0.0607(12) Uani 1 1 d .
H4 H 0.8132 0.0055 -0.3656 0.073 Uiso 1 1 calc R
C5 C 0.5861(3) 0.04090(15) 0.0078(6) 0.0676(13) Uani 1 1 d .
H5 H 0.5630 0.0204 -0.0655 0.081 Uiso 1 1 calc R
C6 C 0.5426(3) 0.05908(18) 0.1324(7) 0.0774(15) Uani 1 1 d .
H6 H 0.4900 0.0516 0.1428 0.093 Uiso 1 1 calc R
C7 C 0.5764(2) 0.08884(18) 0.2444(7) 0.0755(14) Uani 1 1 d .
H7 H 0.5461 0.1010 0.3305 0.091 Uiso 1 1 calc R
C8 C 0.6533(2) 0.10073(15) 0.2310(6) 0.0627(12) Uani 1 1 d .
H8 H 0.6745 0.1208 0.3083 0.075 Uiso 1 1 calc R
C9 C 0.7814(2) 0.09489(12) 0.0851(4) 0.0410(9) Uani 1 1 d .
C10 C 0.7111(2) 0.03430(13) -0.1418(5) 0.0554(10) Uani 1 1 d .
H10 H 0.6879 0.0146 -0.2179 0.066 Uiso 1 1 calc R
C11 C 0.6662(2) 0.05226(12) -0.0139(5) 0.0492(10) Uani 1 1 d .
C12 C 0.7015(2) 0.08322(13) 0.1022(5) 0.0444(9) Uani 1 1 d .
C13 C 0.8263(2) 0.07535(12) -0.0445(4) 0.0436(9) Uani 1 1 d .
C14 C 0.7902(2) 0.04478(12) -0.1602(5) 0.0477(10) Uani 1 1 d .
C15 C 0.8179(2) 0.12628(12) 0.2085(4) 0.0444(9) Uani 1 1 d .
C16 C 0.8415(3) 0.10977(14) 0.3651(5) 0.0606(12) Uani 1 1 d .
H16 H 0.8344 0.0794 0.3894 0.073 Uiso 1 1 calc R
C17 C 0.8750(3) 0.13728(15) 0.4840(5) 0.0725(14) Uani 1 1 d .
H17 H 0.8896 0.1252 0.5874 0.087 Uiso 1 1 calc R
C18 C 0.8874(2) 0.18255(15) 0.4531(5) 0.0599(11) Uani 1 1 d .
C19 C 0.9220(3) 0.21325(19) 0.5745(6) 0.0805(15) Uani 1 1 d .
H19 H 0.9387 0.2021 0.6778 0.097 Uiso 1 1 calc R
C20 C 0.9305(3) 0.2570(2) 0.5422(7) 0.0839(16) Uani 1 1 d .
H20 H 0.9545 0.2752 0.6223 0.101 Uiso 1 1 calc R
C21 C 0.9042(3) 0.27669(16) 0.3893(6) 0.0661(13) Uani 1 1 d .
C22 C 0.9097(3) 0.32287(18) 0.3581(9) 0.0918(18) Uani 1 1 d .
H22 H 0.9314 0.3417 0.4393 0.110 Uiso 1 1 calc R
C23 C 0.8838(4) 0.3406(2) 0.2104(12) 0.121(3) Uani 1 1 d .
H23 H 0.8878 0.3714 0.1911 0.145 Uiso 1 1 calc R
C24 C 0.8514(4) 0.31306(18) 0.0891(9) 0.111(2) Uani 1 1 d .
H24 H 0.8331 0.3257 -0.0106 0.134 Uiso 1 1 calc R
C25 C 0.8453(3) 0.26602(16) 0.1128(6) 0.0712(13) Uani 1 1 d .
C26 C 0.8124(3) 0.23621(16) -0.0105(6) 0.0766(14) Uani 1 1 d .
H26 H 0.7962 0.2480 -0.1133 0.092 Uiso 1 1 calc R
C27 C 0.8043(2) 0.19190(14) 0.0173(6) 0.0600(11) Uani 1 1 d .
H27 H 0.7828 0.1738 -0.0663 0.072 Uiso 1 1 calc R
C28 C 0.8280(2) 0.17208(12) 0.1733(5) 0.0419(9) Uani 1 1 d .
C29 C 0.8630(2) 0.20088(13) 0.2972(5) 0.0468(10) Uani 1 1 d .
C30 C 0.8713(2) 0.24778(14) 0.2652(6) 0.0539(11) Uani 1 1 d .

loop_
_atom_site_aniso_label
_atom_site_aniso_U_11
_atom_site_aniso_U_22
_atom_site_aniso_U_33
_atom_site_aniso_U_23
_atom_site_aniso_U_13
_atom_site_aniso_U_12
C1 0.057(2) 0.056(3) 0.047(2) 0.009(2) -0.003(2) 0.000(2)
C2 0.057(2) 0.091(4) 0.060(3) 0.019(3) 0.006(3) 0.020(3)
C3 0.084(3) 0.078(4) 0.049(3) 0.000(3) 0.004(3) 0.025(3)
C4 0.090(3) 0.050(3) 0.042(2) -0.006(2) 0.001(2) 0.016(2)
C5 0.065(3) 0.071(3) 0.067(3) 0.007(3) -0.011(3) -0.019(2)
C6 0.053(2) 0.094(4) 0.085(4) 0.011(3) 0.002(3) -0.008(3)
C7 0.063(3) 0.086(4) 0.077(3) 0.005(3) 0.019(3) 0.006(3)
C8 0.064(3) 0.062(3) 0.063(3) -0.007(2) 0.006(2) 0.001(2)
C9 0.055(2) 0.029(2) 0.040(2) 0.0019(17) -0.0065(19) 0.0003(18)
C10 0.073(3) 0.046(2) 0.047(2) -0.004(2) -0.010(2) -0.008(2)
C11 0.056(2) 0.043(2) 0.048(2) 0.004(2) -0.007(2) -0.006(2)
C12 0.053(2) 0.038(2) 0.042(2) 0.0023(18) -0.0005(19) -0.0023(18)
C13 0.052(2) 0.039(2) 0.039(2) 0.0014(19) -0.0049(19) 0.0023(18)
C14 0.070(2) 0.034(2) 0.039(2) 0.0006(19) -0.005(2) 0.009(2)
C15 0.052(2) 0.040(2) 0.041(2) -0.0017(18) -0.0025(18) 0.0011(18)
C16 0.095(3) 0.039(2) 0.047(2) 0.005(2) -0.013(2) 0.000(2)
C17 0.115(4) 0.057(3) 0.046(3) 0.003(2) -0.028(3) 0.006(3)
C18 0.069(3) 0.061(3) 0.050(3) -0.008(2) -0.014(2) 0.000(2)
C19 0.104(4) 0.087(4) 0.051(3) -0.018(3) -0.026(3) -0.010(3)
C20 0.090(4) 0.087(4) 0.075(4) -0.033(3) -0.011(3) -0.022(3)
C21 0.063(3) 0.060(3) 0.075(4) -0.016(3) 0.010(2) -0.020(2)
C22 0.101(4) 0.060(4) 0.114(5) -0.021(4) 0.018(4) -0.028(3)
C23 0.153(6) 0.055(4) 0.154(7) -0.012(5) 0.010(6) -0.032(4)
C24 0.148(5) 0.058(4) 0.127(5) 0.032(4) -0.011(4) -0.020(4)
C25 0.079(3) 0.051(3) 0.083(4) 0.015(3) -0.005(3) -0.013(3)
C26 0.096(4) 0.067(3) 0.066(3) 0.019(3) -0.025(3) -0.008(3)
C27 0.072(3) 0.050(3) 0.057(3) 0.010(2) -0.021(2) -0.007(2)
C28 0.0460(19) 0.039(2) 0.041(2) 0.0005(18) -0.0046(17) -0.0002(17)
C29 0.0467(19) 0.044(3) 0.049(2) -0.001(2) -0.0045(18) -0.0020(18)
C30 0.048(2) 0.050(3) 0.063(3) -0.005(2) 0.007(2) -0.006(2)

loop_
_atom_type_symbol
_atom_type_description
_atom_type_scat_dispersion_real
_atom_type_scat_dispersion_imag
_atom_type_scat_source
C C 0.0033 0.0016 'International Tables Vol C Tables 4.2.6.8 and 6.1.1.4'
H H 0.0000 0.0000 'International Tables Vol C Tables 4.2.6.8 and 6.1.1.4'

loop_
_geom_angle_atom_site_label_1
_geom_angle_atom_site_label_2
_geom_angle_atom_site_label_3
_geom_angle
C2 C1 C13 120.7(4)
C2 C1 H1 119.7
C13 C1 H1 119.7
C1 C2 C3 120.8(4)
C1 C2 H2 119.6
C3 C2 H2 119.6
C4 C3 C2 120.6(4)
C4 C3 H3 119.7
C2 C3 H3 119.7
C3 C4 C14 121.6(4)
C3 C4 H4 119.2
C14 C4 H4 119.2
C6 C5 C11 121.5(4)
C6 C5 H5 119.2
C11 C5 H5 119.2
C5 C6 C7 120.0(4)
C5 C6 H6 120.0
C7 C6 H6 120.0
C8 C7 C6 121.1(5)
C8 C7 H7 119.4
C6 C7 H7 119.4
C7 C8 C12 121.5(4)
C7 C8 H8 119.3
C12 C8 H8 119.3
C13 C9 C12 119.6(3)
C13 C9 C15 120.8(3)
C12 C9 C15 119.6(3)
C11 C10 C14 121.9(4)
C11 C10 H10 119.0
C14 C10 H10 119.0
C10 C11 C5 122.2(4)
C10 C11 C12 119.2(3)
C5 C11 C12 118.6(4)
C8 C12 C9 122.8(3)
C8 C12 C11 117.2(3)
C9 C12 C11 120.1(3)
C9 C13 C14 119.8(3)
C9 C13 C1 122.8(3)
C14 C13 C1 117.4(3)
C10 C14 C4 121.5(4)
C10 C14 C13 119.5(3)
C4 C14 C13 119.0(4)
C16 C15 C28 118.9(3)
C16 C15 C9 119.1(3)
C28 C15 C9 121.9(3)
C17 C16 C15 121.5(4)
C17 C16 H16 119.2
C15 C16 H16 119.2
C16 C17 C18 121.4(4)
C16 C17 H17 119.3
C18 C17 H17 119.3
C17 C18 C29 119.0(4)
C17 C18 C19 123.7(4)
C29 C18 C19 117.3(4)
C20 C19 C18 121.9(5)
C20 C19 H19 119.0
C18 C19 H19 119.0
C19 C20 C21 122.1(4)
C19 C20 H20 118.9
C21 C20 H20 118.9
C22 C21 C20 122.3(5)
C22 C21 C30 119.8(5)
C20 C21 C30 117.9(4)
C23 C22 C21 120.8(6)
C23 C22 H22 119.6
C21 C22 H22 119.6
C22 C23 C24 120.2(6)
C22 C23 H23 119.9
C24 C23 H23 119.9
C23 C24 C25 121.6(6)
C23 C24 H24 119.2
C25 C24 H24 119.2
C30 C25 C24 118.3(5)
C30 C25 C26 118.4(4)
C24 C25 C26 123.3(5)
C27 C26 C25 122.3(4)
C27 C26 H26 118.9
C25 C26 H26 118.9
C26 C27 C28 121.1(4)
C26 C27 H27 119.4
C28 C27 H27 119.4
C15 C28 C27 122.6(3)
C15 C28 C29 119.6(3)
C27 C28 C29 117.8(3)
C18 C29 C30 120.3(4)
C18 C29 C28 119.5(3)
C30 C29 C28 120.2(3)
C25 C30 C21 119.4(4)
C25 C30 C29 120.2(4)
C21 C30 C29 120.4(4)

loop_
_geom_bond_atom_site_label_1
_geom_bond_atom_site_label_2
_geom_bond_distance
C1 C2 1.368(6)
C1 C13 1.432(5)
C1 H1 0.9300
C2 C3 1.403(6)
C2 H2 0.9300
C3 C4 1.332(6)
C3 H3 0.9300
C4 C14 1.423(5)
C4 H4 0.9300
C5 C6 1.349(7)
C5 C11 1.418(6)
C5 H5 0.9300
C6 C7 1.380(7)
C6 H6 0.9300
C7 C8 1.363(6)
C7 H7 0.9300
C8 C12 1.412(6)
C8 H8 0.9300
C9 C13 1.408(5)
C9 C12 1.413(5)
C9 C15 1.490(5)
C10 C11 1.380(5)
C10 C14 1.392(5)
C10 H10 0.9300
C11 C12 1.435(5)
C13 C14 1.432(5)
C15 C16 1.396(6)
C15 C28 1.400(5)
C16 C17 1.374(6)
C16 H16 0.9300
C17 C18 1.384(6)
C17 H17 0.9300
C18 C29 1.415(6)
C18 C19 1.453(6)
C19 C20 1.333(7)
C19 H19 0.9300
C20 C21 1.421(7)
C20 H20 0.9300
C21 C22 1.398(7)
C21 C30 1.423(6)
C22 C23 1.361(9)
C22 H22 0.9300
C23 C24 1.380(10)
C23 H23 0.9300
C24 C25 1.415(7)
C24 H24 0.9300
C25 C30 1.399(6)
C25 C26 1.435(6)
C26 C27 1.343(6)
C26 H26 0.9300
C27 C28 1.431(6)
C27 H27 0.9300
C28 C29 1.435(5)
C29 C30 1.424(5)

loop_
_geom_torsion_atom_site_label_1
_geom_torsion_atom_site_label_2
_geom_torsion_atom_site_label_3
_geom_torsion_atom_site_label_4
_geom_torsion
C13 C1 C2 C3 1.5(6)
C1 C2 C3 C4 -0.9(7)
C2 C3 C4 C14 -0.4(7)
C11 C5 C6 C7 -1.3(7)
C5 C6 C7 C8 0.6(8)
C6 C7 C8 C12 0.1(7)
C14 C10 C11 C5 -178.5(4)
C14 C10 C11 C12 1.0(5)
C6 C5 C11 C10 -179.3(4)
C6 C5 C11 C12 1.2(6)
C7 C8 C12 C9 -180.0(4)
C7 C8 C12 C11 -0.1(6)
C13 C9 C12 C8 178.7(4)
C15 C9 C12 C8 1.1(5)
C13 C9 C12 C11 -1.1(5)
C15 C9 C12 C11 -178.7(3)
C10 C11 C12 C8 180.0(4)
C5 C11 C12 C8 -0.5(5)
C10 C11 C12 C9 -0.2(5)
C5 C11 C12 C9 179.3(4)
C12 C9 C13 C14 1.6(5)
C15 C9 C13 C14 179.1(3)
C12 C9 C13 C1 -176.9(3)
C15 C9 C13 C1 0.6(5)
C2 C1 C13 C9 177.9(4)
C2 C1 C13 C14 -0.7(5)
C11 C10 C14 C4 177.8(4)
C11 C10 C14 C13 -0.5(5)
C3 C4 C14 C10 -177.2(4)
C3 C4 C14 C13 1.2(6)
C9 C13 C14 C10 -0.8(5)
C1 C13 C14 C10 177.8(3)
C9 C13 C14 C4 -179.2(3)
C1 C13 C14 C4 -0.6(5)
C13 C9 C15 C16 -97.7(4)
C12 C9 C15 C16 79.8(5)
C13 C9 C15 C28 83.5(4)
C12 C9 C15 C28 -99.0(4)
C28 C15 C16 C17 -0.7(6)
C9 C15 C16 C17 -179.5(4)
C15 C16 C17 C18 -0.6(7)
C16 C17 C18 C29 1.7(7)
C16 C17 C18 C19 179.6(4)
C17 C18 C19 C20 -177.7(5)
C29 C18 C19 C20 0.3(7)
C18 C19 C20 C21 2.0(9)
C19 C20 C21 C22 177.0(5)
C19 C20 C21 C30 -3.1(7)
C20 C21 C22 C23 -179.8(6)
C30 C21 C22 C23 0.2(8)
C21 C22 C23 C24 0.1(11)
C22 C23 C24 C25 -1.0(11)
C23 C24 C25 C30 1.5(9)
C23 C24 C25 C26 -179.6(6)
C30 C25 C26 C27 1.6(7)
C24 C25 C26 C27 -177.2(5)
C25 C26 C27 C28 0.2(7)
C16 C15 C28 C27 -178.9(4)
C9 C15 C28 C27 -0.1(5)
C16 C15 C28 C29 0.8(5)
C9 C15 C28 C29 179.6(3)
C26 C27 C28 C15 177.8(4)
C26 C27 C28 C29 -1.9(6)
C17 C18 C29 C30 176.8(4)
C19 C18 C29 C30 -1.2(6)
C17 C18 C29 C28 -1.6(6)
C19 C18 C29 C28 -179.6(4)
C15 C28 C29 C18 0.4(5)
C27 C28 C29 C18 -179.9(4)
C15 C28 C29 C30 -178.0(3)
C27 C28 C29 C30 1.7(5)
C24 C25 C30 C21 -1.2(7)
C26 C25 C30 C21 179.9(4)
C24 C25 C30 C29 177.2(5)
C26 C25 C30 C29 -1.7(6)
C22 C21 C30 C25 0.3(6)
C20 C21 C30 C25 -179.6(4)
C22 C21 C30 C29 -178.0(4)
C20 C21 C30 C29 2.1(6)
C18 C29 C30 C25 -178.3(4)
C28 C29 C30 C25 0.1(5)
C18 C29 C30 C21 0.0(5)
C28 C29 C30 C21 178.4(3)
